data_7241515
loop_
_publ_author_name
'Bodart, Laurie'
'Prinzo, Maria'
'Derlet, Am\'elie'
'Tumanov, Nikolay'
'Wouters, Johan'

_publ_section_title
;
 Taking advantage of solvate formation to modulate drug--drug ratio in
 clofaziminium diclofenac salts
;
_journal_issue 1
_journal_name_full CrystEngComm
_journal_page_first 185
_journal_page_last 201
_journal_paper_doi 10.1039/D0CE01400A
_journal_volume 23
_journal_year 2021
_chemical_formula_moiety
;
C27 H23 Cl2 N4, C14 H10 Cl2 N O2, 
C2 H6 O
;
_chemical_formula_sum 'C43 H39 Cl4 N5 O3'
_chemical_formula_weight 815.59
_chemical_name_common
;
Clofaziminium (1+) diclofenac (1-) ethanol solvate
;
_chemical_name_systematic
;
N-[(2E)-10-(4-chlorophenyl)-3-[(4-chlorophenyl)amino]
-2,10-dihydrophenazin-2-ylidene]propan-2-aminium ethanol 
2-{2-[(2,6-dichlorophenyl)amino]phenyl}acetate
;
_space_group_crystal_system triclinic
_space_group_IT_number 2
_space_group_name_Hall '-P 1'
_space_group_name_H-M_alt 'P -1'
_atom_sites_solution_hydrogens mixed
_atom_sites_solution_primary dual
_atom_sites_solution_secondary dual
_audit_creation_method SHELXL-2016/6
_audit_update_record
;
2020-09-17 deposited with the CCDC.	2020-11-20 downloaded from the CCDC.
;
_cell_angle_alpha 82.032(2)
_cell_angle_beta 71.833(3)
_cell_angle_gamma 74.538(3)
_cell_formula_units_Z 2
_cell_length_a 12.5325(5)
_cell_length_b 13.1139(3)
_cell_length_c 13.1773(4)
_cell_measurement_reflns_used 13216
_cell_measurement_temperature 100(2)
_cell_measurement_theta_max 67.1000
_cell_measurement_theta_min 3.4940
_cell_volume 1979.61(12)
_computing_cell_refinement 'CrysAlisPro 1.171.39.46 (Rigaku OD, 2018)'
_computing_data_collection 'CrysAlisPro 1.171.39.46 (Rigaku OD, 2018)'
_computing_data_reduction 'CrysAlisPro 1.171.39.46 (Rigaku OD, 2018)'
_computing_structure_refinement 'SHELXL-2016/6 (Sheldrick, 2016)'
_computing_structure_solution 'SHELXT 2014/5 (Sheldrick, 2014)'
_diffrn_ambient_temperature 100(2)
_diffrn_detector_area_resol_mean 10.3712
_diffrn_measured_fraction_theta_full 0.986
_diffrn_measured_fraction_theta_max 0.986
_diffrn_measurement_device 'four-circle diffractometer'
_diffrn_measurement_device_type 'Xcalibur, Ruby, Gemini ultra'
_diffrn_measurement_method '\w scans'
_diffrn_radiation_type CuK\a
_diffrn_radiation_wavelength 1.54184
_diffrn_reflns_av_R_equivalents 0.0457
_diffrn_reflns_av_unetI/netI 0.0370
_diffrn_reflns_Laue_measured_fraction_full 0.986
_diffrn_reflns_Laue_measured_fraction_max 0.986
_diffrn_reflns_limit_h_max 14
_diffrn_reflns_limit_h_min -14
_diffrn_reflns_limit_k_max 15
_diffrn_reflns_limit_k_min -9
_diffrn_reflns_limit_l_max 15
_diffrn_reflns_limit_l_min -15
_diffrn_reflns_number 21176
_diffrn_reflns_point_group_measured_fraction_full 0.986
_diffrn_reflns_point_group_measured_fraction_max 0.986
_diffrn_reflns_theta_full 67.211
_diffrn_reflns_theta_max 67.211
_diffrn_reflns_theta_min 3.503
_diffrn_source 'fine-focus sealed X-ray tube'
_diffrn_source_type 'Enhance Ultra (Cu) X-ray Source'
_exptl_absorpt_coefficient_mu 3.094
_exptl_absorpt_correction_T_max 0.706
_exptl_absorpt_correction_T_min 0.395
_exptl_absorpt_correction_type analytical
_exptl_absorpt_process_details
;
CrysAlisPro 1.171.39.46 (Rigaku Oxford Diffraction, 2018)
Analytical numeric absorption correction using a multifaceted crystal
			model based on expressions derived by R.C. Clark & J.S. Reid.
(Clark, R. C. & Reid, J. S. (1995). Acta Cryst. A51, 887-897)
Empirical absorption correction using spherical harmonics,
 implemented in SCALE3 ABSPACK scaling algorithm.
;
_exptl_crystal_colour 'Dark red'
_exptl_crystal_density_diffrn 1.368
_exptl_crystal_description Prism
_exptl_crystal_F_000 848
_exptl_crystal_size_max 0.520
_exptl_crystal_size_mid 0.250
_exptl_crystal_size_min 0.170
_refine_diff_density_max 0.907
_refine_diff_density_min -0.472
_refine_diff_density_rms 0.120
_refine_ls_extinction_method none
_refine_ls_goodness_of_fit_ref 1.068
_refine_ls_hydrogen_treatment mixed
_refine_ls_matrix_type full
_refine_ls_number_parameters 511
_refine_ls_number_reflns 6977
_refine_ls_number_restraints 0
_refine_ls_restrained_S_all 1.068
_refine_ls_R_factor_all 0.0596
_refine_ls_R_factor_gt 0.0569
_refine_ls_shift/su_max 0.001
_refine_ls_shift/su_mean 0.000
_refine_ls_structure_factor_coef Fsqd
_refine_ls_weighting_details 'w=1/[\s^2^(Fo^2^)+(0.1257P)^2^+0.1958P] where P=(Fo^2^+2Fc^2^)/3'
_refine_ls_weighting_scheme calc
_refine_ls_wR_factor_gt 0.1599
_refine_ls_wR_factor_ref 0.1655
_reflns_Friedel_coverage 0.000
_reflns_number_gt 6386
_reflns_number_total 6977
_reflns_threshold_expression 'I > 2\s(I)'
_cod_data_source_file d0ce01400a2.cif
_cod_data_source_block lb0612_CFZ-DCF_in_EtOH_LT
_cod_depositor_comments 'Adding full bibliography for 7241513--7241524.cif.'
_cod_database_code 7241515
_shelx_shelxl_version_number 2016/6
_shelx_space_group_comment
;
The symmetry employed for this shelxl refinement is uniquely defined
by the following loop, which should always be used as a source of
symmetry information in preference to the above space-group names.
They are only intended as comments.
;
_shelx_estimated_absorpt_t_min 0.296
_shelx_estimated_absorpt_t_max 0.621
_oxdiff_exptl_absorpt_empirical_full_min 0.769
_oxdiff_exptl_absorpt_empirical_full_max 1.484
_oxdiff_exptl_absorpt_empirical_details
;
Empirical correction (ABSPACK) includes:
- Absorption correction using spherical harmonics
- Frame scaling
;

loop_
_space_group_symop_operation_xyz
'x, y, z'
'-x, -y, -z'

loop_
_atom_site_label
_atom_site_type_symbol
_atom_site_fract_x
_atom_site_fract_y
_atom_site_fract_z
_atom_site_U_iso_or_equiv
_atom_site_adp_type
_atom_site_occupancy
_atom_site_site_symmetry_order
_atom_site_calc_flag
_atom_site_refinement_flags_posn
_atom_site_refinement_flags_adp
_atom_site_refinement_flags_occupancy
_atom_site_disorder_assembly
_atom_site_disorder_group
Cl1 Cl 0.72262(5) -0.15385(4) -0.07656(4) 0.04468(18) Uani 1 1 d . . . . .
Cl2 Cl -0.10897(4) 0.65529(4) 0.74044(4) 0.03814(17) Uani 1 1 d . . . . .
N1 N 0.45541(14) -0.05115(12) 0.36944(13) 0.0307(4) Uani 1 1 d . . . . .
N2 N 0.29618(15) 0.01222(12) 0.56512(14) 0.0321(4) Uani 1 1 d . . . . .
N3 N 0.27644(15) 0.37674(13) 0.44151(14) 0.0309(4) Uani 1 1 d . . . . .
H3 H 0.319(2) 0.413(2) 0.405(2) 0.037 Uiso 1 1 d . U . . .
N4 N 0.39274(14) 0.31384(13) 0.23999(13) 0.0301(3) Uani 1 1 d . . . . .
H4 H 0.352(2) 0.379(2) 0.253(2) 0.036 Uiso 1 1 d . U . . .
C1 C 0.47959(18) -0.23624(15) 0.43853(17) 0.0334(4) Uani 1 1 d . . . . .
H1 H 0.536940 -0.259268 0.374160 0.040 Uiso 1 1 calc R U . . .
C2 C 0.44526(19) -0.30878(15) 0.52072(18) 0.0355(4) Uani 1 1 d . . . . .
H2 H 0.479752 -0.382162 0.512523 0.043 Uiso 1 1 calc R U . . .
C3 C 0.36046(19) -0.27619(16) 0.61603(18) 0.0372(5) Uani 1 1 d . . . . .
H3A H 0.335966 -0.327456 0.670663 0.045 Uiso 1 1 calc R U . . .
C4 C 0.31258(19) -0.16976(16) 0.63054(17) 0.0358(4) Uani 1 1 d . . . . .
H4A H 0.256644 -0.147811 0.695997 0.043 Uiso 1 1 calc R U . . .
C5 C 0.34643(18) -0.09292(15) 0.54823(17) 0.0323(4) Uani 1 1 d . . . . .
C6 C 0.32613(17) 0.08376(15) 0.48663(16) 0.0307(4) Uani 1 1 d . . . . .
C7 C 0.27871(17) 0.19337(15) 0.50452(16) 0.0312(4) Uani 1 1 d . . . . .
H7 H 0.225241 0.213470 0.571684 0.037 Uiso 1 1 calc R U . . .
C8 C 0.30826(17) 0.27076(15) 0.42720(16) 0.0306(4) Uani 1 1 d . . . . .
C9 C 0.38152(16) 0.23989(15) 0.31939(16) 0.0301(4) Uani 1 1 d . . . . .
C10 C 0.43557(17) 0.13169(15) 0.30332(16) 0.0314(4) Uani 1 1 d . . . . .
H10 H 0.490872 0.111629 0.236974 0.038 Uiso 1 1 calc R U . . .
C11 C 0.40847(17) 0.05494(15) 0.38351(16) 0.0303(4) Uani 1 1 d . . . . .
C12 C 0.42836(17) -0.12762(15) 0.45150(16) 0.0312(4) Uani 1 1 d . . . . .
C13 C 0.52283(17) -0.08205(14) 0.26280(16) 0.0315(4) Uani 1 1 d . . . . .
C14 C 0.64278(18) -0.09886(15) 0.23165(17) 0.0334(4) Uani 1 1 d . . . . .
H14 H 0.681811 -0.093622 0.281321 0.040 Uiso 1 1 calc R U . . .
C15 C 0.70436(19) -0.12330(15) 0.12727(17) 0.0359(4) Uani 1 1 d . . . . .
H15 H 0.786285 -0.135999 0.104706 0.043 Uiso 1 1 calc R U . . .
C16 C 0.64502(18) -0.12902(15) 0.05617(17) 0.0354(4) Uani 1 1 d . . . . .
C17 C 0.52562(19) -0.11340(16) 0.08689(17) 0.0358(4) Uani 1 1 d . . . . .
H17 H 0.486780 -0.118352 0.036961 0.043 Uiso 1 1 calc R U . . .
C18 C 0.46399(18) -0.09041(15) 0.19192(17) 0.0332(4) Uani 1 1 d . . . . .
H18 H 0.382340 -0.080498 0.215082 0.040 Uiso 1 1 calc R U . . .
C19 C 0.18609(17) 0.43399(15) 0.52061(16) 0.0305(4) Uani 1 1 d . . . . .
C20 C 0.19848(18) 0.53165(15) 0.54065(16) 0.0327(4) Uani 1 1 d . . . . .
H20 H 0.269468 0.551819 0.507787 0.039 Uiso 1 1 calc R U . . .
C21 C 0.10776(18) 0.59889(15) 0.60811(17) 0.0338(4) Uani 1 1 d . . . . .
H21 H 0.115559 0.665908 0.620299 0.041 Uiso 1 1 calc R U . . .
C22 C 0.00581(17) 0.56797(15) 0.65762(16) 0.0330(4) Uani 1 1 d . . . . .
C23 C -0.00786(17) 0.47002(15) 0.64200(16) 0.0326(4) Uani 1 1 d . . . . .
H23 H -0.077843 0.449097 0.678042 0.039 Uiso 1 1 calc R U . . .
C24 C 0.08271(17) 0.40323(15) 0.57270(16) 0.0313(4) Uani 1 1 d . . . . .
H24 H 0.074366 0.336376 0.560645 0.038 Uiso 1 1 calc R U . . .
C25 C 0.46576(18) 0.29575(15) 0.12974(16) 0.0332(4) Uani 1 1 d . . . . .
H25 H 0.467995 0.222951 0.113119 0.040 Uiso 1 1 calc R U . . .
C26 C 0.4128(2) 0.37535(17) 0.05268(17) 0.0386(5) Uani 1 1 d . . . . .
H26A H 0.333224 0.370526 0.063720 0.058 Uiso 1 1 calc R U . . .
H26B H 0.458361 0.359636 -0.021108 0.058 Uiso 1 1 calc R U . . .
H26C H 0.412739 0.447114 0.065815 0.058 Uiso 1 1 calc R U . . .
C27 C 0.5886(2) 0.3016(2) 0.1180(2) 0.0474(5) Uani 1 1 d . . . . .
H27A H 0.587928 0.371795 0.136228 0.071 Uiso 1 1 calc R U . . .
H27B H 0.635981 0.289672 0.043970 0.071 Uiso 1 1 calc R U . . .
H27C H 0.621101 0.247180 0.166258 0.071 Uiso 1 1 calc R U . . .
Cl3 Cl 0.10676(5) 0.54635(4) 0.06667(4) 0.04162(17) Uani 1 1 d . . . . .
Cl4 Cl 0.18721(5) 0.93456(4) 0.04035(5) 0.05003(19) Uani 1 1 d . . . . .
O1 O 0.41866(12) 0.51462(11) 0.32580(12) 0.0356(3) Uani 1 1 d . . . . .
O2 O 0.28918(12) 0.53198(10) 0.23784(12) 0.0348(3) Uani 1 1 d . . . . .
N5 N 0.18068(15) 0.71521(15) 0.13768(15) 0.0350(4) Uani 1 1 d . . . . .
H5 H 0.205(2) 0.651(3) 0.147(2) 0.042 Uiso 1 1 d . U . . .
C28 C 0.35168(16) 0.56938(15) 0.27358(16) 0.0313(4) Uani 1 1 d . . . . .
C29 C 0.34501(17) 0.68838(15) 0.25337(17) 0.0330(4) Uani 1 1 d . . . . .
H29A H 0.394525 0.707491 0.289786 0.040 Uiso 1 1 calc R U . . .
H29B H 0.375724 0.704667 0.175652 0.040 Uiso 1 1 calc R U . . .
C30 C 0.22317(18) 0.75507(15) 0.29275(17) 0.0341(4) Uani 1 1 d . . . . .
C31 C 0.1870(2) 0.80472(16) 0.38837(19) 0.0397(5) Uani 1 1 d . . . . .
H31 H 0.238796 0.793806 0.430492 0.048 Uiso 1 1 calc R U . . .
C32 C 0.0771(2) 0.86990(18) 0.4239(2) 0.0454(5) Uani 1 1 d . . . . .
H32 H 0.054029 0.902891 0.489637 0.054 Uiso 1 1 calc R U . . .
C33 C 0.0012(2) 0.88643(18) 0.3625(2) 0.0448(5) Uani 1 1 d . . . . .
H33 H -0.073364 0.932481 0.385152 0.054 Uiso 1 1 calc R U . . .
C34 C 0.03445(19) 0.83551(17) 0.26774(19) 0.0401(5) Uani 1 1 d . . . . .
H34 H -0.018329 0.845595 0.226785 0.048 Uiso 1 1 calc R U . . .
C35 C 0.14473(18) 0.76978(15) 0.23255(17) 0.0342(4) Uani 1 1 d . . . . .
C36 C 0.13170(17) 0.74606(16) 0.05424(17) 0.0349(4) Uani 1 1 d . . . . .
C37 C 0.09409(18) 0.67531(17) 0.00984(18) 0.0387(5) Uani 1 1 d . . . . .
C38 C 0.0500(2) 0.7036(2) -0.0766(2) 0.0463(5) Uani 1 1 d . . . . .
H38 H 0.025562 0.653311 -0.104008 0.056 Uiso 1 1 calc R U . . .
C39 C 0.0416(2) 0.8060(2) -0.1231(2) 0.0522(6) Uani 1 1 d . . . . .
H39 H 0.009301 0.826879 -0.181251 0.063 Uiso 1 1 calc R U . . .
C40 C 0.0806(2) 0.8778(2) -0.0840(2) 0.0488(6) Uani 1 1 d . . . . .
H40 H 0.075887 0.947738 -0.115969 0.059 Uiso 1 1 calc R U . . .
C41 C 0.12639(19) 0.84758(17) 0.00131(19) 0.0419(5) Uani 1 1 d . . . . .
O3 O 0.37305(15) 0.44893(13) 0.68953(13) 0.0446(4) Uani 1 1 d . . . . .
C42 C 0.2083(2) 0.39873(19) 0.8129(2) 0.0466(5) Uani 1 1 d . . . . .
H42A H 0.177002 0.373818 0.887219 0.070 Uiso 1 1 calc R U . . .
H42B H 0.214441 0.345342 0.764861 0.070 Uiso 1 1 calc R U . . .
H42C H 0.156766 0.465346 0.796567 0.070 Uiso 1 1 calc R U . . .
C43 C 0.3255(2) 0.4166(2) 0.7976(2) 0.0493(6) Uani 1 1 d . . . . .
H43A H 0.319346 0.471802 0.844646 0.059 Uiso 1 1 calc R U . . .
H43B H 0.376746 0.350297 0.817360 0.059 Uiso 1 1 calc R U . . .
H3OB H 0.444(4) 0.454(3) 0.682(3) 0.074 Uiso 1 1 d . U . . .

loop_
_atom_site_aniso_label
_atom_site_aniso_U_11
_atom_site_aniso_U_22
_atom_site_aniso_U_33
_atom_site_aniso_U_23
_atom_site_aniso_U_13
_atom_site_aniso_U_12
Cl1 0.0486(3) 0.0481(3) 0.0382(3) -0.0136(2) -0.0013(2) -0.0206(2)
Cl2 0.0357(3) 0.0333(3) 0.0433(3) -0.0117(2) -0.0056(2) -0.0067(2)
N1 0.0348(9) 0.0224(8) 0.0357(9) -0.0031(6) -0.0088(7) -0.0090(6)
N2 0.0360(9) 0.0258(8) 0.0364(9) -0.0015(6) -0.0103(7) -0.0110(6)
N3 0.0338(9) 0.0238(8) 0.0339(9) -0.0025(6) -0.0042(7) -0.0111(7)
N4 0.0332(8) 0.0228(8) 0.0348(9) -0.0033(6) -0.0078(7) -0.0088(6)
C1 0.0356(10) 0.0264(10) 0.0418(11) -0.0041(8) -0.0129(9) -0.0104(7)
C2 0.0428(11) 0.0228(9) 0.0463(12) -0.0007(8) -0.0181(9) -0.0111(8)
C3 0.0460(12) 0.0282(10) 0.0417(11) 0.0030(8) -0.0152(9) -0.0156(8)
C4 0.0419(11) 0.0325(10) 0.0352(10) -0.0010(8) -0.0097(9) -0.0149(8)
C5 0.0372(10) 0.0247(9) 0.0386(11) -0.0019(7) -0.0127(8) -0.0115(7)
C6 0.0329(10) 0.0260(9) 0.0366(10) -0.0031(7) -0.0107(8) -0.0111(7)
C7 0.0346(10) 0.0273(9) 0.0330(10) -0.0053(7) -0.0079(8) -0.0100(7)
C8 0.0315(10) 0.0251(9) 0.0377(10) -0.0043(7) -0.0106(8) -0.0088(7)
C9 0.0304(9) 0.0254(9) 0.0367(10) -0.0033(7) -0.0089(8) -0.0105(7)
C10 0.0343(10) 0.0258(9) 0.0343(10) -0.0043(7) -0.0074(8) -0.0090(7)
C11 0.0331(10) 0.0236(9) 0.0375(10) -0.0043(7) -0.0107(8) -0.0103(7)
C12 0.0347(10) 0.0252(9) 0.0377(10) -0.0010(7) -0.0120(8) -0.0124(7)
C13 0.0382(10) 0.0203(9) 0.0355(10) -0.0031(7) -0.0078(8) -0.0088(7)
C14 0.0382(11) 0.0262(9) 0.0375(11) -0.0021(7) -0.0105(8) -0.0108(8)
C15 0.0392(11) 0.0271(10) 0.0412(11) -0.0028(8) -0.0077(9) -0.0117(8)
C16 0.0420(11) 0.0257(9) 0.0374(11) -0.0046(7) -0.0054(9) -0.0122(8)
C17 0.0441(11) 0.0272(9) 0.0395(11) -0.0054(8) -0.0118(9) -0.0124(8)
C18 0.0364(10) 0.0256(9) 0.0389(11) -0.0039(7) -0.0091(8) -0.0105(7)
C19 0.0346(10) 0.0252(9) 0.0321(9) -0.0032(7) -0.0098(8) -0.0068(7)
C20 0.0354(10) 0.0289(10) 0.0360(10) -0.0044(7) -0.0083(8) -0.0124(8)
C21 0.0385(10) 0.0264(9) 0.0382(10) -0.0062(8) -0.0092(8) -0.0107(8)
C22 0.0347(10) 0.0281(10) 0.0351(10) -0.0074(7) -0.0084(8) -0.0049(8)
C23 0.0328(10) 0.0311(10) 0.0361(10) -0.0023(7) -0.0100(8) -0.0114(8)
C24 0.0364(10) 0.0255(9) 0.0349(10) -0.0032(7) -0.0109(8) -0.0107(7)
C25 0.0382(10) 0.0266(9) 0.0335(10) -0.0045(7) -0.0067(8) -0.0087(8)
C26 0.0445(11) 0.0336(11) 0.0348(11) -0.0014(8) -0.0078(9) -0.0092(9)
C27 0.0374(12) 0.0624(15) 0.0399(12) -0.0036(10) -0.0049(9) -0.0144(10)
Cl3 0.0461(3) 0.0354(3) 0.0480(3) -0.0053(2) -0.0139(2) -0.0156(2)
Cl4 0.0538(4) 0.0328(3) 0.0651(4) 0.0058(2) -0.0161(3) -0.0187(2)
O1 0.0369(7) 0.0291(7) 0.0432(8) -0.0008(6) -0.0114(6) -0.0125(6)
O2 0.0379(7) 0.0266(7) 0.0425(8) -0.0037(5) -0.0118(6) -0.0109(5)
N5 0.0378(9) 0.0265(8) 0.0424(10) -0.0030(7) -0.0121(8) -0.0093(7)
C28 0.0315(10) 0.0272(9) 0.0345(10) -0.0042(7) -0.0047(8) -0.0101(7)
C29 0.0344(10) 0.0253(9) 0.0414(11) -0.0033(8) -0.0097(8) -0.0114(7)
C30 0.0371(11) 0.0233(9) 0.0425(11) -0.0021(8) -0.0078(9) -0.0125(8)
C31 0.0455(12) 0.0290(10) 0.0475(12) -0.0070(8) -0.0131(10) -0.0119(8)
C32 0.0491(13) 0.0335(11) 0.0508(13) -0.0133(9) -0.0056(10) -0.0103(9)
C33 0.0373(11) 0.0324(11) 0.0587(14) -0.0103(9) -0.0029(10) -0.0077(8)
C34 0.0374(11) 0.0317(11) 0.0516(13) -0.0019(9) -0.0113(9) -0.0108(8)
C35 0.0373(10) 0.0251(9) 0.0406(11) -0.0020(8) -0.0070(8) -0.0132(8)
C36 0.0315(10) 0.0312(10) 0.0401(11) -0.0017(8) -0.0065(8) -0.0090(8)
C37 0.0344(10) 0.0380(11) 0.0429(11) -0.0032(9) -0.0084(9) -0.0100(8)
C38 0.0410(12) 0.0544(14) 0.0459(13) -0.0039(10) -0.0145(10) -0.0125(10)
C39 0.0447(13) 0.0654(16) 0.0462(13) 0.0042(11) -0.0169(11) -0.0121(11)
C40 0.0442(12) 0.0451(13) 0.0493(14) 0.0091(10) -0.0103(10) -0.0073(10)
C41 0.0379(11) 0.0355(11) 0.0496(13) 0.0018(9) -0.0086(10) -0.0114(9)
O3 0.0397(8) 0.0506(9) 0.0469(9) -0.0003(7) -0.0131(7) -0.0169(7)
C42 0.0451(13) 0.0401(12) 0.0549(14) 0.0024(10) -0.0123(11) -0.0156(9)
C43 0.0512(14) 0.0549(14) 0.0461(13) -0.0067(10) -0.0136(11) -0.0185(11)

loop_
_atom_type_symbol
_atom_type_description
_atom_type_scat_dispersion_real
_atom_type_scat_dispersion_imag
_atom_type_scat_source
C C 0.0181 0.0091 'International Tables Vol C Tables 4.2.6.8 and 6.1.1.4'
H H 0.0000 0.0000 'International Tables Vol C Tables 4.2.6.8 and 6.1.1.4'
N N 0.0311 0.0180 'International Tables Vol C Tables 4.2.6.8 and 6.1.1.4'
O O 0.0492 0.0322 'International Tables Vol C Tables 4.2.6.8 and 6.1.1.4'
Cl Cl 0.3639 0.7018 'International Tables Vol C Tables 4.2.6.8 and 6.1.1.4'

loop_
_geom_angle_atom_site_label_1
_geom_angle_atom_site_label_2
_geom_angle_atom_site_label_3
_geom_angle
_geom_angle_site_symmetry_1
_geom_angle_site_symmetry_3
_geom_angle_publ_flag
C11 N1 C12 121.49(17) . . ?
C11 N1 C13 117.62(16) . . ?
C12 N1 C13 120.47(15) . . ?
C6 N2 C5 118.42(17) . . ?
C8 N3 C19 129.62(17) . . ?
C8 N3 H3 117.7(19) . . ?
C19 N3 H3 112.1(19) . . ?
C9 N4 C25 125.28(17) . . ?
C9 N4 H4 118.0(17) . . ?
C25 N4 H4 116.7(17) . . ?
C2 C1 C12 119.0(2) . . ?
C2 C1 H1 120.5 . . ?
C12 C1 H1 120.5 . . ?
C1 C2 C3 121.22(19) . . ?
C1 C2 H2 119.4 . . ?
C3 C2 H2 119.4 . . ?
C4 C3 C2 120.02(19) . . ?
C4 C3 H3A 120.0 . . ?
C2 C3 H3A 120.0 . . ?
C3 C4 C5 120.3(2) . . ?
C3 C4 H4A 119.8 . . ?
C5 C4 H4A 119.8 . . ?
N2 C5 C12 122.58(17) . . ?
N2 C5 C4 118.69(19) . . ?
C12 C5 C4 118.71(18) . . ?
N2 C6 C7 119.12(18) . . ?
N2 C6 C11 122.69(17) . . ?
C7 C6 C11 118.17(17) . . ?
C8 C7 C6 121.68(18) . . ?
C8 C7 H7 119.2 . . ?
C6 C7 H7 119.2 . . ?
N3 C8 C7 125.23(18) . . ?
N3 C8 C9 115.57(17) . . ?
C7 C8 C9 119.19(17) . . ?
N4 C9 C10 121.93(18) . . ?
N4 C9 C8 119.15(17) . . ?
C10 C9 C8 118.91(17) . . ?
C11 C10 C9 120.40(18) . . ?
C11 C10 H10 119.8 . . ?
C9 C10 H10 119.8 . . ?
N1 C11 C10 122.13(18) . . ?
N1 C11 C6 116.99(17) . . ?
C10 C11 C6 120.87(17) . . ?
N1 C12 C5 117.76(17) . . ?
N1 C12 C1 121.60(19) . . ?
C5 C12 C1 120.64(18) . . ?
C18 C13 C14 121.47(19) . . ?
C18 C13 N1 117.92(18) . . ?
C14 C13 N1 120.56(18) . . ?
C15 C14 C13 119.10(19) . . ?
C15 C14 H14 120.4 . . ?
C13 C14 H14 120.4 . . ?
C14 C15 C16 119.20(19) . . ?
C14 C15 H15 120.4 . . ?
C16 C15 H15 120.4 . . ?
C15 C16 C17 122.02(19) . . ?
C15 C16 Cl1 118.89(16) . . ?
C17 C16 Cl1 119.07(16) . . ?
C16 C17 C18 118.79(19) . . ?
C16 C17 H17 120.6 . . ?
C18 C17 H17 120.6 . . ?
C17 C18 C13 119.38(19) . . ?
C17 C18 H18 120.3 . . ?
C13 C18 H18 120.3 . . ?
C20 C19 C24 119.40(18) . . ?
C20 C19 N3 116.52(17) . . ?
C24 C19 N3 123.85(17) . . ?
C21 C20 C19 120.25(18) . . ?
C21 C20 H20 119.9 . . ?
C19 C20 H20 119.9 . . ?
C22 C21 C20 119.56(18) . . ?
C22 C21 H21 120.2 . . ?
C20 C21 H21 120.2 . . ?
C21 C22 C23 121.53(18) . . ?
C21 C22 Cl2 118.87(15) . . ?
C23 C22 Cl2 119.60(16) . . ?
C22 C23 C24 118.85(18) . . ?
C22 C23 H23 120.6 . . ?
C24 C23 H23 120.6 . . ?
C23 C24 C19 120.35(17) . . ?
C23 C24 H24 119.8 . . ?
C19 C24 H24 119.8 . . ?
N4 C25 C27 110.59(17) . . ?
N4 C25 C26 109.63(17) . . ?
C27 C25 C26 111.76(18) . . ?
N4 C25 H25 108.3 . . ?
C27 C25 H25 108.3 . . ?
C26 C25 H25 108.3 . . ?
C25 C26 H26A 109.5 . . ?
C25 C26 H26B 109.5 . . ?
H26A C26 H26B 109.5 . . ?
C25 C26 H26C 109.5 . . ?
H26A C26 H26C 109.5 . . ?
H26B C26 H26C 109.5 . . ?
C25 C27 H27A 109.5 . . ?
C25 C27 H27B 109.5 . . ?
H27A C27 H27B 109.5 . . ?
C25 C27 H27C 109.5 . . ?
H27A C27 H27C 109.5 . . ?
H27B C27 H27C 109.5 . . ?
C36 N5 C35 124.10(18) . . ?
C36 N5 H5 115.5(19) . . ?
C35 N5 H5 113.2(19) . . ?
O2 C28 O1 123.73(17) . . ?
O2 C28 C29 117.81(17) . . ?
O1 C28 C29 118.46(16) . . ?
C30 C29 C28 112.70(16) . . ?
C30 C29 H29A 109.1 . . ?
C28 C29 H29A 109.1 . . ?
C30 C29 H29B 109.1 . . ?
C28 C29 H29B 109.1 . . ?
H29A C29 H29B 107.8 . . ?
C31 C30 C35 118.58(19) . . ?
C31 C30 C29 120.64(19) . . ?
C35 C30 C29 120.76(19) . . ?
C32 C31 C30 121.6(2) . . ?
C32 C31 H31 119.2 . . ?
C30 C31 H31 119.2 . . ?
C33 C32 C31 119.4(2) . . ?
C33 C32 H32 120.3 . . ?
C31 C32 H32 120.3 . . ?
C32 C33 C34 120.0(2) . . ?
C32 C33 H33 120.0 . . ?
C34 C33 H33 120.0 . . ?
C33 C34 C35 120.4(2) . . ?
C33 C34 H34 119.8 . . ?
C35 C34 H34 119.8 . . ?
C34 C35 C30 119.9(2) . . ?
C34 C35 N5 121.9(2) . . ?
C30 C35 N5 118.15(18) . . ?
N5 C36 C37 122.30(18) . . ?
N5 C36 C41 122.06(19) . . ?
C37 C36 C41 115.4(2) . . ?
C38 C37 C36 123.0(2) . . ?
C38 C37 Cl3 119.52(18) . . ?
C36 C37 Cl3 117.51(17) . . ?
C37 C38 C39 119.6(2) . . ?
C37 C38 H38 120.2 . . ?
C39 C38 H38 120.2 . . ?
C40 C39 C38 119.6(2) . . ?
C40 C39 H39 120.2 . . ?
C38 C39 H39 120.2 . . ?
C41 C40 C39 120.1(2) . . ?
C41 C40 H40 119.9 . . ?
C39 C40 H40 119.9 . . ?
C40 C41 C36 122.3(2) . . ?
C40 C41 Cl4 119.09(18) . . ?
C36 C41 Cl4 118.48(18) . . ?
C43 O3 H3OB 108(2) . . ?
C43 C42 H42A 109.5 . . ?
C43 C42 H42B 109.5 . . ?
H42A C42 H42B 109.5 . . ?
C43 C42 H42C 109.5 . . ?
H42A C42 H42C 109.5 . . ?
H42B C42 H42C 109.5 . . ?
O3 C43 C42 109.8(2) . . ?
O3 C43 H43A 109.7 . . ?
C42 C43 H43A 109.7 . . ?
O3 C43 H43B 109.7 . . ?
C42 C43 H43B 109.7 . . ?
H43A C43 H43B 108.2 . . ?

loop_
_geom_bond_atom_site_label_1
_geom_bond_atom_site_label_2
_geom_bond_distance
_geom_bond_site_symmetry_2
_geom_bond_publ_flag
Cl1 C16 1.743(2) . ?
Cl2 C22 1.750(2) . ?
N1 C11 1.372(3) . ?
N1 C12 1.393(3) . ?
N1 C13 1.445(3) . ?
N2 C6 1.330(3) . ?
N2 C5 1.372(3) . ?
N3 C8 1.363(3) . ?
N3 C19 1.400(3) . ?
N3 H3 0.81(3) . ?
N4 C9 1.325(3) . ?
N4 C25 1.468(3) . ?
N4 H4 0.88(3) . ?
C1 C2 1.380(3) . ?
C1 C12 1.408(3) . ?
C1 H1 0.9500 . ?
C2 C3 1.401(3) . ?
C2 H2 0.9500 . ?
C3 C4 1.379(3) . ?
C3 H3A 0.9500 . ?
C4 C5 1.418(3) . ?
C4 H4A 0.9500 . ?
C5 C12 1.408(3) . ?
C6 C7 1.423(3) . ?
C6 C11 1.454(3) . ?
C7 C8 1.372(3) . ?
C7 H7 0.9500 . ?
C8 C9 1.474(3) . ?
C9 C10 1.414(3) . ?
C10 C11 1.382(3) . ?
C10 H10 0.9500 . ?
C13 C18 1.389(3) . ?
C13 C14 1.393(3) . ?
C14 C15 1.385(3) . ?
C14 H14 0.9500 . ?
C15 C16 1.386(3) . ?
C15 H15 0.9500 . ?
C16 C17 1.388(3) . ?
C17 C18 1.388(3) . ?
C17 H17 0.9500 . ?
C18 H18 0.9500 . ?
C19 C20 1.400(3) . ?
C19 C24 1.400(3) . ?
C20 C21 1.383(3) . ?
C20 H20 0.9500 . ?
C21 C22 1.380(3) . ?
C21 H21 0.9500 . ?
C22 C23 1.391(3) . ?
C23 C24 1.391(3) . ?
C23 H23 0.9500 . ?
C24 H24 0.9500 . ?
C25 C27 1.520(3) . ?
C25 C26 1.523(3) . ?
C25 H25 1.0000 . ?
C26 H26A 0.9800 . ?
C26 H26B 0.9800 . ?
C26 H26C 0.9800 . ?
C27 H27A 0.9800 . ?
C27 H27B 0.9800 . ?
C27 H27C 0.9800 . ?
Cl3 C37 1.740(2) . ?
Cl4 C41 1.737(2) . ?
O1 C28 1.263(3) . ?
O2 C28 1.255(2) . ?
N5 C36 1.384(3) . ?
N5 C35 1.415(3) . ?
N5 H5 0.82(3) . ?
C28 C29 1.530(3) . ?
C29 C30 1.512(3) . ?
C29 H29A 0.9900 . ?
C29 H29B 0.9900 . ?
C30 C31 1.390(3) . ?
C30 C35 1.406(3) . ?
C31 C32 1.389(3) . ?
C31 H31 0.9500 . ?
C32 C33 1.388(4) . ?
C32 H32 0.9500 . ?
C33 C34 1.392(3) . ?
C33 H33 0.9500 . ?
C34 C35 1.394(3) . ?
C34 H34 0.9500 . ?
C36 C37 1.408(3) . ?
C36 C41 1.410(3) . ?
C37 C38 1.380(3) . ?
C38 C39 1.388(4) . ?
C38 H38 0.9500 . ?
C39 C40 1.388(4) . ?
C39 H39 0.9500 . ?
C40 C41 1.381(4) . ?
C40 H40 0.9500 . ?
O3 C43 1.415(3) . ?
O3 H3OB 0.88(4) . ?
C42 C43 1.495(3) . ?
C42 H42A 0.9800 . ?
C42 H42B 0.9800 . ?
C42 H42C 0.9800 . ?
C43 H43A 0.9900 . ?
C43 H43B 0.9900 . ?

loop_
_geom_hbond_atom_site_label_D
_geom_hbond_atom_site_label_H
_geom_hbond_atom_site_label_A
_geom_hbond_distance_DH
_geom_hbond_distance_HA
_geom_hbond_distance_DA
_geom_hbond_angle_DHA
_geom_hbond_site_symmetry_A
N3 H3 O1 0.81(3) 2.03(3) 2.834(2) 174(3) .
N3 H3 O2 0.81(3) 2.59(3) 3.125(2) 125(2) .
N4 H4 O1 0.88(3) 2.55(3) 3.135(2) 124(2) .
N4 H4 O2 0.88(3) 1.96(3) 2.809(2) 162(2) .
N5 H5 O2 0.82(3) 2.09(3) 2.804(2) 145(3) .
O3 H3OB O1 0.88(4) 1.85(4) 2.719(2) 171(4) 2_666
C23 H23 O2 0.95 2.49 3.390(2) 158.2 2_566
N5 H5 Cl3 0.82(3) 2.58(3) 2.9743(18) 111(2) .
C1 H1 O3 0.95 2.58 3.264(3) 129.2 2_656
C14 H14 N2 0.95 2.53 3.411(3) 153.8 2_656
C20 H20 O1 0.95 2.55 3.264(3) 131.6 .
C26 H26C O2 0.98 2.52 3.148(3) 121.5 .

loop_
_geom_torsion_atom_site_label_1
_geom_torsion_atom_site_label_2
_geom_torsion_atom_site_label_3
_geom_torsion_atom_site_label_4
_geom_torsion
_geom_torsion_site_symmetry_1
_geom_torsion_site_symmetry_2
_geom_torsion_site_symmetry_3
_geom_torsion_site_symmetry_4
_geom_torsion_publ_flag
C12 C1 C2 C3 0.2(3) . . . . ?
C1 C2 C3 C4 -2.3(3) . . . . ?
C2 C3 C4 C5 1.7(3) . . . . ?
C6 N2 C5 C12 0.2(3) . . . . ?
C6 N2 C5 C4 -178.34(18) . . . . ?
C3 C4 C5 N2 179.41(18) . . . . ?
C3 C4 C5 C12 0.8(3) . . . . ?
C5 N2 C6 C7 -177.22(17) . . . . ?
C5 N2 C6 C11 0.9(3) . . . . ?
N2 C6 C7 C8 178.68(18) . . . . ?
C11 C6 C7 C8 0.5(3) . . . . ?
C19 N3 C8 C7 -19.8(3) . . . . ?
C19 N3 C8 C9 161.10(18) . . . . ?
C6 C7 C8 N3 -172.77(18) . . . . ?
C6 C7 C8 C9 6.4(3) . . . . ?
C25 N4 C9 C10 -3.9(3) . . . . ?
C25 N4 C9 C8 177.64(17) . . . . ?
N3 C8 C9 N4 -13.0(3) . . . . ?
C7 C8 C9 N4 167.75(18) . . . . ?
N3 C8 C9 C10 168.44(17) . . . . ?
C7 C8 C9 C10 -10.8(3) . . . . ?
N4 C9 C10 C11 -170.21(18) . . . . ?
C8 C9 C10 C11 8.3(3) . . . . ?
C12 N1 C11 C10 179.19(17) . . . . ?
C13 N1 C11 C10 -8.2(3) . . . . ?
C12 N1 C11 C6 -2.1(3) . . . . ?
C13 N1 C11 C6 170.45(16) . . . . ?
C9 C10 C11 N1 177.21(17) . . . . ?
C9 C10 C11 C6 -1.4(3) . . . . ?
N2 C6 C11 N1 0.0(3) . . . . ?
C7 C6 C11 N1 178.17(16) . . . . ?
N2 C6 C11 C10 178.74(18) . . . . ?
C7 C6 C11 C10 -3.1(3) . . . . ?
C11 N1 C12 C5 3.1(3) . . . . ?
C13 N1 C12 C5 -169.21(17) . . . . ?
C11 N1 C12 C1 -177.66(17) . . . . ?
C13 N1 C12 C1 10.0(3) . . . . ?
N2 C5 C12 N1 -2.2(3) . . . . ?
C4 C5 C12 N1 176.35(17) . . . . ?
N2 C5 C12 C1 178.61(17) . . . . ?
C4 C5 C12 C1 -2.9(3) . . . . ?
C2 C1 C12 N1 -176.84(18) . . . . ?
C2 C1 C12 C5 2.3(3) . . . . ?
C11 N1 C13 C18 -81.9(2) . . . . ?
C12 N1 C13 C18 90.8(2) . . . . ?
C11 N1 C13 C14 95.8(2) . . . . ?
C12 N1 C13 C14 -91.6(2) . . . . ?
C18 C13 C14 C15 0.7(3) . . . . ?
N1 C13 C14 C15 -176.85(16) . . . . ?
C13 C14 C15 C16 0.9(3) . . . . ?
C14 C15 C16 C17 -1.5(3) . . . . ?
C14 C15 C16 Cl1 177.10(14) . . . . ?
C15 C16 C17 C18 0.6(3) . . . . ?
Cl1 C16 C17 C18 -178.03(15) . . . . ?
C16 C17 C18 C13 1.0(3) . . . . ?
C14 C13 C18 C17 -1.7(3) . . . . ?
N1 C13 C18 C17 175.98(16) . . . . ?
C8 N3 C19 C20 156.63(19) . . . . ?
C8 N3 C19 C24 -28.8(3) . . . . ?
C24 C19 C20 C21 -2.5(3) . . . . ?
N3 C19 C20 C21 172.33(18) . . . . ?
C19 C20 C21 C22 1.6(3) . . . . ?
C20 C21 C22 C23 0.5(3) . . . . ?
C20 C21 C22 Cl2 -178.67(16) . . . . ?
C21 C22 C23 C24 -1.6(3) . . . . ?
Cl2 C22 C23 C24 177.56(15) . . . . ?
C22 C23 C24 C19 0.6(3) . . . . ?
C20 C19 C24 C23 1.4(3) . . . . ?
N3 C19 C24 C23 -173.04(18) . . . . ?
C9 N4 C25 C27 -86.4(2) . . . . ?
C9 N4 C25 C26 149.91(18) . . . . ?
O2 C28 C29 C30 55.1(2) . . . . ?
O1 C28 C29 C30 -124.3(2) . . . . ?
C28 C29 C30 C31 102.0(2) . . . . ?
C28 C29 C30 C35 -79.2(2) . . . . ?
C35 C30 C31 C32 -1.6(3) . . . . ?
C29 C30 C31 C32 177.28(19) . . . . ?
C30 C31 C32 C33 -0.2(3) . . . . ?
C31 C32 C33 C34 1.8(3) . . . . ?
C32 C33 C34 C35 -1.5(3) . . . . ?
C33 C34 C35 C30 -0.3(3) . . . . ?
C33 C34 C35 N5 178.79(19) . . . . ?
C31 C30 C35 C34 1.8(3) . . . . ?
C29 C30 C35 C34 -177.05(18) . . . . ?
C31 C30 C35 N5 -177.30(18) . . . . ?
C29 C30 C35 N5 3.9(3) . . . . ?
C36 N5 C35 C34 22.9(3) . . . . ?
C36 N5 C35 C30 -158.01(18) . . . . ?
C35 N5 C36 C37 -129.4(2) . . . . ?
C35 N5 C36 C41 56.9(3) . . . . ?
N5 C36 C37 C38 -176.9(2) . . . . ?
C41 C36 C37 C38 -2.8(3) . . . . ?
N5 C36 C37 Cl3 2.1(3) . . . . ?
C41 C36 C37 Cl3 176.20(16) . . . . ?
C36 C37 C38 C39 0.0(4) . . . . ?
Cl3 C37 C38 C39 -178.96(19) . . . . ?
C37 C38 C39 C40 1.8(4) . . . . ?
C38 C39 C40 C41 -0.7(4) . . . . ?
C39 C40 C41 C36 -2.3(4) . . . . ?
C39 C40 C41 Cl4 173.88(19) . . . . ?
N5 C36 C41 C40 178.1(2) . . . . ?
C37 C36 C41 C40 4.0(3) . . . . ?
N5 C36 C41 Cl4 1.8(3) . . . . ?
C37 C36 C41 Cl4 -172.29(16) . . . . ?
